data_7715631
loop_
_publ_author_name
'Ikeshita, Masahiro'
'Ma, Shing Cho'
'Muller, Gilles'
'Naota, Takeshi'

_publ_section_title
;
 Linker-dependent control of the chiroptical properties of
 polymethylene-vaulted
 <i>trans</i>-bis[(&#x3b2;-iminomethyl)naphthoxy]platinum(II) complexes.
;
_journal_issue 18
_journal_name_full 'Dalton transactions (Cambridge, England : 2003)'
_journal_page_first 7775
_journal_page_last 7787
_journal_paper_doi 10.1039/d4dt00273c
_journal_volume 53
_journal_year 2024
_chemical_formula_moiety 'C40 H50 N2 O2 Pt'
_chemical_formula_sum 'C40 H50 N2 O2 Pt'
_chemical_formula_weight 785.94
_space_group_crystal_system monoclinic
_space_group_IT_number 13
_space_group_name_Hall '-P 2yac'
_space_group_name_H-M_alt 'P 1 2/n 1'
_atom_sites_solution_hydrogens geom
_atom_sites_solution_primary direct
_atom_sites_solution_secondary difmap
_audit_update_record
;
2020-09-26 deposited with the CCDC.	2024-04-03 downloaded from the CCDC.
;
_cell_angle_alpha 90.0000
_cell_angle_beta 96.2310
_cell_angle_gamma 90.0000
_cell_formula_units_Z 10
_cell_length_a 12.7659
_cell_length_b 16.6732
_cell_length_c 42.0401
_cell_measurement_reflns_used 94439
_cell_measurement_temperature 113
_cell_measurement_theta_max 29.52
_cell_measurement_theta_min 2.18
_cell_volume 8895.306
_computing_cell_refinement 'CrysAlisPro 1.171.38.41 (Rigaku OD, 2015)'
_computing_data_collection 'CrysAlisPro 1.171.38.41 (Rigaku OD, 2015)'
_computing_data_reduction 'CrysAlisPro 1.171.38.41 (Rigaku OD, 2015)'
_computing_molecular_graphics 'CrystalStructure 4.2.5'
_computing_publication_material 'CrystalStructure 4.2.5 (Rigaku, 2017)'
_computing_structure_refinement 'SHELXL Version 2014/7 (Sheldrick, 2008)'
_computing_structure_solution 'SHELXT Version 2014/5 (Sheldrick, 2014)'
_diffrn_ambient_temperature 113
_diffrn_detector_area_resol_mean 5.811
_diffrn_measured_fraction_theta_full 0.999
_diffrn_measured_fraction_theta_max 0.997
_diffrn_measurement_device_type 'Rigaku XtaLAB P200'
_diffrn_measurement_method \w
_diffrn_radiation_type 'Mo K\a'
_diffrn_radiation_wavelength 0.71075
_diffrn_reflns_av_R_equivalents 0.0388
_diffrn_reflns_Laue_measured_fraction_full 0.999
_diffrn_reflns_Laue_measured_fraction_max 0.997
_diffrn_reflns_limit_h_max 16
_diffrn_reflns_limit_h_min -16
_diffrn_reflns_limit_k_max 21
_diffrn_reflns_limit_k_min -21
_diffrn_reflns_limit_l_max 54
_diffrn_reflns_limit_l_min -54
_diffrn_reflns_number 160793
_diffrn_reflns_point_group_measured_fraction_full 0.999
_diffrn_reflns_point_group_measured_fraction_max 0.997
_diffrn_reflns_theta_full 25.242
_diffrn_reflns_theta_max 27.500
_diffrn_reflns_theta_min 2.591
_diffrn_standards_number 0
_exptl_absorpt_coefficient_mu 3.963
_exptl_absorpt_correction_T_max 0.453
_exptl_absorpt_correction_T_min 0.306
_exptl_absorpt_correction_type multi-scan
_exptl_absorpt_process_details
;
CrysAlisPro 1.171.38.41 (Rigaku Oxford Diffraction, 2015)
Empirical absorption correction using spherical harmonics,
 implemented in SCALE3 ABSPACK scaling algorithm.
;
_exptl_crystal_colour red
_exptl_crystal_density_diffrn 1.467
_exptl_crystal_density_method 'not measured'
_exptl_crystal_description nONE
_exptl_crystal_F_000 3980.00
_exptl_crystal_size_max 0.300
_exptl_crystal_size_mid 0.200
_exptl_crystal_size_min 0.200
_refine_diff_density_max 7.35
_refine_diff_density_min -6.66
_refine_ls_extinction_method none
_refine_ls_goodness_of_fit_ref 0.933
_refine_ls_hydrogen_treatment constr
_refine_ls_number_parameters 1014
_refine_ls_number_reflns 20405
_refine_ls_number_restraints 144
_refine_ls_R_factor_all 0.0656
_refine_ls_R_factor_gt 0.0569
_refine_ls_shift/su_max 0.002
_refine_ls_structure_factor_coef Fsqd
_refine_ls_weighting_details 'w = 1/[\s^2^(Fo^2^)+(0.0506P)^2^+132.7620P] where P=(Fo^2^+2Fc^2^)/3'
_refine_ls_weighting_scheme calc
_refine_ls_wR_factor_gt 0.1307
_refine_ls_wR_factor_ref 0.1358
_reflns_Friedel_coverage 0.000
_reflns_number_gt 17773
_reflns_number_total 20405
_reflns_threshold_expression F^2^>2.0\s(F^2^)
_cod_data_source_file d4dt00273c2.cif
_cod_data_source_block xcalibur_CCDC3
_cod_depositor_comments 'Adding full bibliography for 7715625--7715636.cif.'
_cod_original_cell_volume 8895.3058
_cod_database_code 7715631
_platon_squeeze_void_probe_radius 1.20

loop_
_space_group_symop_id
_space_group_symop_operation_xyz
1 +X,+Y,+Z
2 1/2+X,-Y,1/2+Z
3 -X,-Y,-Z
4 -1/2-X,+Y,-1/2-Z

loop_
_atom_site_label
_atom_site_type_symbol
_atom_site_fract_x
_atom_site_fract_y
_atom_site_fract_z
_atom_site_U_iso_or_equiv
_atom_site_adp_type
_atom_site_occupancy
_atom_site_site_symmetry_order
_atom_site_calc_flag
_atom_site_refinement_flags_posn
_atom_site_refinement_flags_adp
_atom_site_refinement_flags_occupancy
_atom_site_disorder_assembly
_atom_site_disorder_group
Pt1 Pt 0.56705(2) 0.16964(2) 0.51344(2) 0.02759(7) Uani 1 1 d . . . . .
Pt2 Pt 0.65945(3) 0.43179(2) 0.63626(2) 0.04236(9) Uani 1 1 d . . . . .
Pt3 Pt 0.7500 0.99646(2) 0.7500 0.02338(8) Uani 1 2 d S T P . .
O1 O 0.7001(4) 0.1170(3) 0.53339(11) 0.0376(11) Uani 1 1 d . . . . .
O2 O 0.4338(4) 0.2193(3) 0.49570(13) 0.0446(13) Uani 1 1 d . . . . .
O3 O 0.5177(5) 0.4435(3) 0.61211(12) 0.0475(14) Uani 1 1 d . . . . .
O4 O 0.8036(5) 0.4156(3) 0.65812(14) 0.0496(14) Uani 1 1 d . . . . .
O5 O 0.8878(3) 0.9957(3) 0.77726(11) 0.0325(10) Uani 1 1 d . . . . .
N1 N 0.5829(5) 0.2620(3) 0.54474(14) 0.0347(12) Uani 1 1 d . . . . .
N2 N 0.5532(5) 0.0791(3) 0.48140(13) 0.0324(12) Uani 1 1 d . . . . .
N3 N 0.7085(6) 0.5386(4) 0.62084(14) 0.0484(18) Uani 1 1 d . . . . .
N4 N 0.6068(6) 0.3280(3) 0.65337(14) 0.0431(15) Uani 1 1 d . . . . .
N5 N 0.6704(4) 0.9992(3) 0.78886(13) 0.0287(11) Uani 1 1 d . . . . .
C1 C 0.7463(6) 0.2142(4) 0.57582(17) 0.0338(14) Uani 1 1 d . . . . .
C2 C 0.7605(5) 0.1408(4) 0.55879(15) 0.0302(13) Uani 1 1 d . . . . .
C3 C 0.8442(5) 0.0909(4) 0.57026(15) 0.0304(13) Uani 1 1 d . . . . .
H3 H 0.8540 0.0417 0.5596 0.037 Uiso 1 1 calc R U . . .
C4 C 0.9139(5) 0.1114(4) 0.59708(15) 0.0279(13) Uani 1 1 d . . . . .
C5 C 1.0004(5) 0.0618(4) 0.60898(16) 0.0312(13) Uani 1 1 d . . . . .
H5 H 1.0128 0.0134 0.5981 0.037 Uiso 1 1 calc R U . . .
C6 C 1.0657(6) 0.0821(5) 0.6356(2) 0.0465(19) Uani 1 1 d . . . . .
H6 H 1.1216 0.0471 0.6432 0.056 Uiso 1 1 calc R U . . .
C7 C 1.0511(8) 0.1543(7) 0.6518(3) 0.077(4) Uani 1 1 d . . . . .
H7 H 1.0974 0.1681 0.6702 0.092 Uiso 1 1 calc R U . . .
C8 C 0.9712(8) 0.2039(7) 0.6412(3) 0.079(4) Uani 1 1 d . . . . .
H8 H 0.9626 0.2527 0.6523 0.095 Uiso 1 1 calc R U . . .
C9 C 0.8991(6) 0.1845(5) 0.6137(2) 0.0456(19) Uani 1 1 d . . . . .
C10 C 0.8149(6) 0.2336(5) 0.6023(2) 0.0472(19) Uani 1 1 d . . . . .
H10 H 0.8044 0.2823 0.6133 0.057 Uiso 1 1 calc R U . . .
C11 C 0.6598(6) 0.2688(4) 0.56731(17) 0.0360(15) Uani 1 1 d . . . . .
H11 H 0.6594 0.3160 0.5800 0.043 Uiso 1 1 calc R U . . .
C12 C 0.3811(6) 0.1206(4) 0.45433(17) 0.0355(15) Uani 1 1 d . . . . .
C13 C 0.3666(6) 0.1931(4) 0.47113(19) 0.0397(16) Uani 1 1 d . . . . .
C14 C 0.2802(6) 0.2407(4) 0.46213(19) 0.0417(17) Uani 1 1 d . . . . .
H14 H 0.2733 0.2905 0.4726 0.050 Uiso 1 1 calc R U . . .
C15 C 0.2012(6) 0.2170(4) 0.4375(2) 0.0413(17) Uani 1 1 d . . . . .
C16 C 0.1094(6) 0.2623(5) 0.4287(2) 0.0488(19) Uani 1 1 d . . . . .
H16 H 0.1006 0.3122 0.4390 0.059 Uiso 1 1 calc R U . . .
C17 C 0.0331(7) 0.2367(5) 0.4058(2) 0.053(2) Uani 1 1 d . . . . .
H17 H -0.0284 0.2682 0.4006 0.064 Uiso 1 1 calc R U . . .
C18 C 0.0453(7) 0.1624(5) 0.3896(2) 0.052(2) Uani 1 1 d . . . . .
H18 H -0.0081 0.1444 0.3738 0.063 Uiso 1 1 calc R U . . .
C19 C 0.1335(6) 0.1175(5) 0.3970(2) 0.0443(18) Uani 1 1 d . . . . .
H19 H 0.1418 0.0684 0.3860 0.053 Uiso 1 1 calc R U . . .
C20 C 0.2136(6) 0.1435(4) 0.42101(19) 0.0386(16) Uani 1 1 d . . . . .
C21 C 0.3049(6) 0.0976(5) 0.43005(18) 0.0409(17) Uani 1 1 d . . . . .
H21 H 0.3145 0.0489 0.4190 0.049 Uiso 1 1 calc R U . . .
C22 C 0.4729(6) 0.0697(4) 0.46020(17) 0.0350(15) Uani 1 1 d . . . . .
H22 H 0.4743 0.0238 0.4469 0.042 Uiso 1 1 calc R U . . .
C23 C 0.6406(8) 0.0240(6) 0.4782(2) 0.0603(11) Uani 1 1 d . U . . .
H23A H 0.6135 -0.0273 0.4687 0.072 Uiso 1 1 calc R U . . .
H23B H 0.6786 0.0125 0.4995 0.072 Uiso 1 1 calc R U . . .
C24 C 0.7146(8) 0.0626(6) 0.4569(3) 0.0621(10) Uani 1 1 d . U . . .
H24A H 0.7291 0.1183 0.4644 0.075 Uiso 1 1 calc R U . . .
H24B H 0.6790 0.0654 0.4349 0.075 Uiso 1 1 calc R U . . .
C25 C 0.8220(8) 0.0176(6) 0.4563(3) 0.0640(10) Uani 1 1 d . U . . .
H25A H 0.8266 -0.0247 0.4729 0.077 Uiso 1 1 calc R U . . .
H25B H 0.8219 -0.0094 0.4353 0.077 Uiso 1 1 calc R U . . .
C26 C 0.9162(8) 0.0675(6) 0.4616(3) 0.0653(9) Uani 1 1 d . U . . .
H26A H 0.9100 0.1102 0.4451 0.078 Uiso 1 1 calc R U . . .
H26B H 0.9773 0.0339 0.4575 0.078 Uiso 1 1 calc R U . . .
C27 C 0.9414(8) 0.1064(6) 0.4931(3) 0.0667(9) Uani 1 1 d . U . . .
H27A H 0.8787 0.1377 0.4974 0.080 Uiso 1 1 calc R U . . .
H27B H 0.9503 0.0633 0.5093 0.080 Uiso 1 1 calc R U . . .
C28 C 1.0327(9) 0.1595(6) 0.4988(3) 0.0683(9) Uani 1 1 d . U . . .
H28A H 1.0243 0.2024 0.4824 0.082 Uiso 1 1 calc R U . . .
H28B H 1.0956 0.1281 0.4947 0.082 Uiso 1 1 calc R U . . .
C29 C 1.0564(9) 0.1989(7) 0.5303(3) 0.0703(9) Uani 1 1 d . U . . .
H29A H 0.9932 0.2298 0.5345 0.084 Uiso 1 1 calc R U . . .
H29B H 1.0657 0.1560 0.5466 0.084 Uiso 1 1 calc R U . . .
C30 C 1.1458(9) 0.2519(7) 0.5358(3) 0.0724(9) Uani 1 1 d . U . . .
H30A H 1.1450 0.2870 0.5168 0.087 Uiso 1 1 calc R U . . .
H30B H 1.2099 0.2182 0.5363 0.087 Uiso 1 1 calc R U . . .
C31 C 1.1599(8) 0.3050(7) 0.5646(3) 0.0743(9) Uani 1 1 d D U . . .
H31A H 1.2164 0.3441 0.5616 0.089 Uiso 1 1 calc R U . . .
H31B H 1.1849 0.2715 0.5834 0.089 Uiso 1 1 calc R U . . .
C32 C 1.0628(8) 0.3518(6) 0.5725(2) 0.0760(9) Uani 1 1 d D U . . .
H32A H 1.0807 0.3860 0.5916 0.091 Uiso 1 1 calc R U . . .
H32B H 1.0059 0.3144 0.5770 0.091 Uiso 1 1 calc R U . . .
C33 C 1.0269(9) 0.4039(6) 0.5430(2) 0.0772(9) Uani 1 1 d D U . . .
H33A H 1.0855 0.4348 0.5354 0.093 Uiso 1 1 calc R U . . .
H33B H 0.9899 0.3726 0.5252 0.093 Uiso 1 1 calc R U . . .
C34 C 0.9515(7) 0.4569(7) 0.5602(3) 0.0773(9) Uani 1 1 d D U . . .
H34A H 0.9449 0.4371 0.5821 0.093 Uiso 1 1 calc R U . . .
H34B H 0.9753 0.5135 0.5613 0.093 Uiso 1 1 calc R U . . .
C35 C 0.8483(7) 0.4478(6) 0.5387(3) 0.0750(9) Uani 1 1 d D U . . .
H35A H 0.8112 0.4006 0.5463 0.090 Uiso 1 1 calc R U . . .
H35B H 0.8662 0.4348 0.5169 0.090 Uiso 1 1 calc R U . . .
C36 C 0.7693(6) 0.5179(5) 0.5355(3) 0.0709(9) Uani 1 1 d D U . . .
H36A H 0.7869 0.5584 0.5524 0.085 Uiso 1 1 calc R U . . .
H36B H 0.7680 0.5441 0.5143 0.085 Uiso 1 1 calc R U . . .
C37 C 0.6635(7) 0.4771(5) 0.5393(2) 0.0659(10) Uani 1 1 d D U . . .
H37A H 0.6687 0.4484 0.5600 0.079 Uiso 1 1 calc R U . . .
H37B H 0.6080 0.5184 0.5395 0.079 Uiso 1 1 calc R U . . .
C38 C 0.6326(6) 0.4174(5) 0.5121(2) 0.0623(10) Uani 1 1 d D U . . .
H38A H 0.6838 0.3726 0.5136 0.075 Uiso 1 1 calc R U . . .
H38B H 0.6367 0.4446 0.4913 0.075 Uiso 1 1 calc R U . . .
C39 C 0.5211(6) 0.3833(5) 0.5129(2) 0.0599(10) Uani 1 1 d D U . . .
H39A H 0.4711 0.4287 0.5127 0.072 Uiso 1 1 calc R U . . .
H39B H 0.5024 0.3521 0.4930 0.072 Uiso 1 1 calc R U . . .
C40 C 0.5060(8) 0.3295(5) 0.5416(2) 0.0584(11) Uani 1 1 d D U . . .
H40A H 0.5144 0.3621 0.5614 0.070 Uiso 1 1 calc R U . . .
H40B H 0.4335 0.3075 0.5391 0.070 Uiso 1 1 calc R U . . .
C41 C 0.5366(7) 0.5814(4) 0.59446(15) 0.0399(17) Uani 1 1 d . . . . .
C42 C 0.4758(7) 0.5100(4) 0.59913(15) 0.0415(18) Uani 1 1 d . . . . .
C43 C 0.3694(7) 0.5096(5) 0.58832(17) 0.048(2) Uani 1 1 d . . . . .
H43 H 0.3300 0.4623 0.5911 0.058 Uiso 1 1 calc R U . . .
C44 C 0.3169(8) 0.5760(5) 0.57336(17) 0.049(2) Uani 1 1 d . . . . .
C45 C 0.2076(8) 0.5767(6) 0.56314(19) 0.059(2) Uani 1 1 d . . . . .
H45 H 0.1664 0.5309 0.5668 0.071 Uiso 1 1 calc R U . . .
C46 C 0.1601(9) 0.6419(6) 0.5482(2) 0.063(3) Uani 1 1 d . . . . .
H46 H 0.0866 0.6409 0.5415 0.076 Uiso 1 1 calc R U . . .
C47 C 0.2200(9) 0.7112(6) 0.5426(2) 0.067(3) Uani 1 1 d . . . . .
H47 H 0.1866 0.7564 0.5322 0.081 Uiso 1 1 calc R U . . .
C48 C 0.3254(9) 0.7130(5) 0.55225(19) 0.057(2) Uani 1 1 d . . . . .
H48 H 0.3649 0.7594 0.5482 0.069 Uiso 1 1 calc R U . . .
C49 C 0.3769(8) 0.6468(5) 0.56822(17) 0.048(2) Uani 1 1 d . . . . .
C50 C 0.4846(8) 0.6462(5) 0.57859(17) 0.047(2) Uani 1 1 d . . . . .
H50 H 0.5248 0.6924 0.5746 0.057 Uiso 1 1 calc R U . . .
C51 C 0.6459(8) 0.5881(4) 0.60413(16) 0.047(2) Uani 1 1 d . . . . .
H51 H 0.6782 0.6357 0.5975 0.056 Uiso 1 1 calc R U . . .
C52 C 0.7691(7) 0.2946(4) 0.68759(18) 0.0454(19) Uani 1 1 d . . . . .
C53 C 0.8343(8) 0.3608(4) 0.67977(19) 0.048(2) Uani 1 1 d . . . . .
C54 C 0.9344(7) 0.3666(4) 0.69581(18) 0.0453(19) Uani 1 1 d . . . . .
H54 H 0.9782 0.4097 0.6906 0.054 Uiso 1 1 calc R U . . .
C55 C 0.9746(7) 0.3115(4) 0.71953(17) 0.0449(19) Uani 1 1 d . . . . .
C56 C 1.0755(8) 0.3191(5) 0.73661(18) 0.048(2) Uani 1 1 d . . . . .
H56 H 1.1194 0.3627 0.7321 0.058 Uiso 1 1 calc R U . . .
C57 C 1.1110(8) 0.2647(5) 0.7596(2) 0.053(2) Uani 1 1 d . . . . .
H57 H 1.1797 0.2703 0.7706 0.063 Uiso 1 1 calc R U . . .
C58 C 1.0464(8) 0.2002(5) 0.7670(2) 0.052(2) Uani 1 1 d . . . . .
H58 H 1.0711 0.1634 0.7834 0.063 Uiso 1 1 calc R U . . .
C59 C 0.9497(8) 0.1903(5) 0.75108(18) 0.0466(19) Uani 1 1 d . . . . .
H59 H 0.9078 0.1459 0.7560 0.056 Uiso 1 1 calc R U . . .
C60 C 0.9097(7) 0.2453(4) 0.72691(17) 0.0431(18) Uani 1 1 d . . . . .
C61 C 0.8094(8) 0.2395(4) 0.71047(19) 0.047(2) Uani 1 1 d . . . . .
H61 H 0.7663 0.1955 0.7151 0.056 Uiso 1 1 calc R U . . .
C62 C 0.6625(7) 0.2827(4) 0.67362(18) 0.0446(19) Uani 1 1 d . . . . .
H62 H 0.6287 0.2356 0.6801 0.053 Uiso 1 1 calc R U . . .
C63 C 0.8183(8) 0.5664(5) 0.62964(19) 0.055(2) Uani 1 1 d . . . . .
H63A H 0.8349 0.6092 0.6147 0.066 Uiso 1 1 calc R U . . .
H63B H 0.8673 0.5212 0.6273 0.066 Uiso 1 1 calc R U . . .
C64 C 0.8358(8) 0.5984(5) 0.6640(2) 0.057(2) Uani 1 1 d . . . . .
H64A H 0.9087 0.6191 0.6679 0.069 Uiso 1 1 calc R U . . .
H64B H 0.8293 0.5531 0.6789 0.069 Uiso 1 1 calc R U . . .
C65 C 0.7602(9) 0.6644(5) 0.6717(2) 0.061(3) Uani 1 1 d . . . . .
H65A H 0.6871 0.6452 0.6662 0.073 Uiso 1 1 calc R U . . .
H65B H 0.7701 0.6746 0.6950 0.073 Uiso 1 1 calc R U . . .
C66 C 0.7735(9) 0.7437(5) 0.6543(2) 0.063(3) Uani 1 1 d . . . . .
H66A H 0.8458 0.7639 0.6603 0.075 Uiso 1 1 calc R U . . .
H66B H 0.7655 0.7335 0.6309 0.075 Uiso 1 1 calc R U . . .
C67 C 0.6964(9) 0.8072(6) 0.6615(3) 0.069(3) Uani 1 1 d . . . . .
H67A H 0.7199 0.8601 0.6542 0.083 Uiso 1 1 calc R U . . .
H67B H 0.6924 0.8100 0.6848 0.083 Uiso 1 1 calc R U . . .
C68 C 0.5873(10) 0.7869(6) 0.6441(3) 0.078(3) Uani 1 1 d . . . . .
H68A H 0.5928 0.7832 0.6208 0.093 Uiso 1 1 calc R U . . .
H68B H 0.5651 0.7337 0.6514 0.093 Uiso 1 1 calc R U . . .
C69 C 0.5081(9) 0.8451(6) 0.6495(3) 0.078(3) Uani 1 1 d . . . . .
H69A H 0.5286 0.8968 0.6404 0.094 Uiso 1 1 calc R U . . .
H69B H 0.5097 0.8528 0.6729 0.094 Uiso 1 1 calc R U . . .
C70 C 0.3955(8) 0.8276(6) 0.6363(3) 0.063(2) Uani 1 1 d . . . . .
H70A H 0.3913 0.8261 0.6127 0.075 Uiso 1 1 calc R U . . .
H70B H 0.3503 0.8722 0.6422 0.075 Uiso 1 1 calc R U . . .
C71 C 0.3515(9) 0.7485(6) 0.6481(3) 0.069(3) Uani 1 1 d . . . . .
H71A H 0.3872 0.7033 0.6385 0.083 Uiso 1 1 calc R U . . .
H71B H 0.3688 0.7452 0.6716 0.083 Uiso 1 1 calc R U . . .
C72 C 0.2377(10) 0.7390(8) 0.6406(3) 0.090(4) Uani 1 1 d . . . . .
H72A H 0.2186 0.7536 0.6179 0.108 Uiso 1 1 calc R U . . .
H72B H 0.2018 0.7774 0.6537 0.108 Uiso 1 1 calc R U . . .
C73 C 0.1938(12) 0.6515(8) 0.6463(4) 0.101(5) Uani 1 1 d . . . . .
H73A H 0.1176 0.6502 0.6387 0.121 Uiso 1 1 calc R U . . .
H73B H 0.2297 0.6129 0.6332 0.121 Uiso 1 1 calc R U . . .
C74 C 0.2081(13) 0.6265(8) 0.6788(3) 0.098(4) Uani 1 1 d . . . . .
H74A H 0.1649 0.6601 0.6917 0.117 Uiso 1 1 calc R U . . .
H74B H 0.2830 0.6325 0.6874 0.117 Uiso 1 1 calc R U . . .
C75 C 0.1738(10) 0.5358(7) 0.6807(3) 0.083(4) Uani 1 1 d . . . . .
H75A H 0.1753 0.5198 0.7034 0.100 Uiso 1 1 calc R U . . .
H75B H 0.1006 0.5297 0.6705 0.100 Uiso 1 1 calc R U . . .
C76 C 0.2449(9) 0.4815(6) 0.6643(3) 0.064(3) Uani 1 1 d . . . . .
H76A H 0.3186 0.4992 0.6699 0.076 Uiso 1 1 calc R U . . .
H76B H 0.2282 0.4875 0.6409 0.076 Uiso 1 1 calc R U . . .
C77 C 0.2371(8) 0.3930(6) 0.6728(2) 0.060(2) Uani 1 1 d . . . . .
H77A H 0.1633 0.3753 0.6674 0.072 Uiso 1 1 calc R U . . .
H77B H 0.2547 0.3868 0.6962 0.072 Uiso 1 1 calc R U . . .
C78 C 0.3086(8) 0.3384(5) 0.6559(2) 0.055(2) Uani 1 1 d . . . . .
H78A H 0.2941 0.2820 0.6613 0.066 Uiso 1 1 calc R U . . .
H78B H 0.2915 0.3446 0.6324 0.066 Uiso 1 1 calc R U . . .
C79 C 0.4251(7) 0.3552(5) 0.66448(18) 0.0465(19) Uani 1 1 d . . . . .
H79A H 0.4388 0.4126 0.6605 0.056 Uiso 1 1 calc R U . . .
H79B H 0.4435 0.3449 0.6876 0.056 Uiso 1 1 calc R U . . .
C80 C 0.4947(7) 0.3050(4) 0.64577(18) 0.0446(19) Uani 1 1 d . . . . .
H80A H 0.4859 0.2476 0.6510 0.054 Uiso 1 1 calc R U . . .
H80B H 0.4736 0.3122 0.6226 0.054 Uiso 1 1 calc R U . . .
C81 C 0.8216(5) 1.0389(4) 0.82667(14) 0.0261(12) Uani 1 1 d . . . . .
C82 C 0.9045(5) 1.0243(4) 0.80676(15) 0.0277(13) Uani 1 1 d . . . . .
C83 C 1.0067(5) 1.0398(4) 0.81899(15) 0.0286(13) Uani 1 1 d . . . . .
H83 H 1.0614 1.0297 0.8059 0.034 Uiso 1 1 calc R U . . .
C84 C 1.0337(5) 1.0698(4) 0.84989(15) 0.0270(12) Uani 1 1 d . . . . .
C85 C 1.1395(5) 1.0892(4) 0.86199(17) 0.0352(15) Uani 1 1 d . . . . .
H85 H 1.1947 1.0809 0.8489 0.042 Uiso 1 1 calc R U . . .
C86 C 1.1625(6) 1.1193(4) 0.89204(17) 0.0368(15) Uani 1 1 d . . . . .
H86 H 1.2333 1.1323 0.8995 0.044 Uiso 1 1 calc R U . . .
C87 C 1.0823(6) 1.1315(4) 0.91218(16) 0.0357(15) Uani 1 1 d . . . . .
H87 H 1.0993 1.1525 0.9331 0.043 Uiso 1 1 calc R U . . .
C88 C 0.9807(5) 1.1132(4) 0.90160(15) 0.0315(14) Uani 1 1 d . . . . .
H88 H 0.9275 1.1204 0.9155 0.038 Uiso 1 1 calc R U . . .
C89 C 0.9525(5) 1.0835(4) 0.87001(14) 0.0260(12) Uani 1 1 d . . . . .
C90 C 0.8470(5) 1.0670(4) 0.85755(14) 0.0261(12) Uani 1 1 d . . . . .
H90 H 0.7922 1.0754 0.8708 0.031 Uiso 1 1 calc R U . . .
C91 C 0.7122(5) 1.0210(4) 0.81684(15) 0.0299(13) Uani 1 1 d . . . . .
H91 H 0.6655 1.0258 0.8329 0.036 Uiso 1 1 calc R U . . .
C92 C 0.5560(5) 0.9801(5) 0.78646(17) 0.0383(16) Uani 1 1 d . . . . .
H92A H 0.5228 0.9970 0.7651 0.046 Uiso 1 1 calc R U . . .
H92B H 0.5234 1.0117 0.8027 0.046 Uiso 1 1 calc R U . . .
C93 C 0.5329(7) 0.8932(5) 0.7911(2) 0.0476(19) Uani 1 1 d . . . . .
H93A H 0.5697 0.8758 0.8119 0.057 Uiso 1 1 calc R U . . .
H93B H 0.4563 0.8870 0.7923 0.057 Uiso 1 1 calc R U . . .
C94 C 0.5635(7) 0.8399(6) 0.7662(2) 0.051(2) Uani 1 1 d . . . . .
H94A H 0.6414 0.8368 0.7679 0.062 Uiso 1 1 calc R U . . .
H94B H 0.5388 0.8630 0.7450 0.062 Uiso 1 1 calc R U . . .
C95 C 0.5172(8) 0.7521(5) 0.7683(2) 0.055(2) Uani 1 1 d . . . . .
H95A H 0.5401 0.7303 0.7898 0.067 Uiso 1 1 calc R U . . .
H95B H 0.4393 0.7558 0.7661 0.067 Uiso 1 1 calc R U . . .
C96 C 0.5477(9) 0.6941(6) 0.7441(2) 0.065(3) Uani 1 1 d . . . . .
H96A H 0.6255 0.6896 0.7465 0.078 Uiso 1 1 calc R U . . .
H96B H 0.5260 0.7162 0.7226 0.078 Uiso 1 1 calc R U . . .
C97 C 0.5009(9) 0.6097(6) 0.7460(2) 0.067(3) Uani 1 1 d . . . . .
H97A H 0.5238 0.5871 0.7674 0.080 Uiso 1 1 calc R U . . .
H97B H 0.4232 0.6142 0.7439 0.080 Uiso 1 1 calc R U . . .
C98 C 0.5312(12) 0.5517(7) 0.7209(3) 0.089(4) Uani 1 1 d . . . . .
H98A H 0.5082 0.5748 0.6996 0.107 Uiso 1 1 calc R U . . .
H98B H 0.4907 0.5016 0.7228 0.107 Uiso 1 1 calc R U . . .
C99 C 0.6472(11) 0.5294(7) 0.7216(3) 0.082(4) Uani 1 1 d . . . . .
H99A H 0.6893 0.5791 0.7250 0.099 Uiso 1 1 calc R U . . .
H99B H 0.6589 0.5080 0.7003 0.099 Uiso 1 1 calc R U . . .
C100 C 0.6899(10) 0.4686(6) 0.7468(3) 0.086(4) Uani 1 1 d . . . . .
H10A H 0.6600 0.4803 0.7671 0.103 Uiso 1 1 calc R U . . .
H10B H 0.6660 0.4143 0.7397 0.103 Uiso 1 1 calc R U . . .

loop_
_atom_site_aniso_label
_atom_site_aniso_U_11
_atom_site_aniso_U_22
_atom_site_aniso_U_33
_atom_site_aniso_U_23
_atom_site_aniso_U_13
_atom_site_aniso_U_12
Pt1 0.03536(13) 0.02094(11) 0.02641(12) -0.00183(9) 0.00306(9) 0.00348(9)
Pt2 0.0769(2) 0.02392(13) 0.02572(13) -0.00048(10) 0.00330(13) -0.01719(13)
Pt3 0.02421(16) 0.02138(15) 0.02361(15) 0.000 -0.00160(12) 0.000
O1 0.044(3) 0.036(3) 0.030(2) -0.007(2) -0.010(2) 0.017(2)
O2 0.044(3) 0.036(3) 0.051(3) -0.013(2) -0.010(2) 0.010(2)
O3 0.080(4) 0.032(3) 0.027(2) 0.002(2) -0.007(2) -0.020(3)
O4 0.067(4) 0.032(3) 0.048(3) 0.013(2) -0.002(3) -0.016(3)
O5 0.025(2) 0.037(3) 0.034(2) -0.004(2) -0.0022(18) 0.0057(19)
N1 0.046(3) 0.027(3) 0.032(3) 0.000(2) 0.004(2) 0.008(2)
N2 0.042(3) 0.025(3) 0.030(3) -0.005(2) -0.001(2) 0.002(2)
N3 0.085(5) 0.031(3) 0.027(3) 0.002(2) -0.006(3) -0.027(3)
N4 0.078(5) 0.022(3) 0.030(3) -0.003(2) 0.008(3) -0.011(3)
N5 0.026(3) 0.030(3) 0.029(3) 0.009(2) -0.002(2) -0.005(2)
C1 0.041(4) 0.022(3) 0.039(4) -0.002(3) 0.005(3) 0.004(3)
C2 0.035(3) 0.032(3) 0.024(3) 0.001(2) 0.001(2) -0.001(3)
C3 0.034(3) 0.033(3) 0.024(3) 0.000(2) 0.003(2) 0.008(3)
C4 0.028(3) 0.032(3) 0.025(3) -0.002(2) 0.004(2) -0.003(2)
C5 0.027(3) 0.035(3) 0.031(3) -0.004(3) 0.002(3) 0.000(3)
C6 0.030(4) 0.059(5) 0.050(4) -0.013(4) -0.001(3) 0.004(3)
C7 0.050(5) 0.087(8) 0.084(7) -0.048(6) -0.030(5) 0.016(5)
C8 0.060(6) 0.070(7) 0.099(8) -0.062(6) -0.029(6) 0.022(5)
C9 0.036(4) 0.040(4) 0.059(5) -0.019(4) -0.003(3) 0.002(3)
C10 0.044(4) 0.034(4) 0.062(5) -0.021(4) -0.006(4) 0.002(3)
C11 0.044(4) 0.028(3) 0.035(4) -0.006(3) -0.004(3) 0.005(3)
C12 0.038(4) 0.029(3) 0.038(4) 0.000(3) -0.004(3) 0.002(3)
C13 0.041(4) 0.030(3) 0.047(4) 0.004(3) 0.003(3) 0.003(3)
C14 0.046(4) 0.028(3) 0.050(4) 0.003(3) 0.002(3) 0.006(3)
C15 0.039(4) 0.031(4) 0.054(5) 0.004(3) 0.005(3) -0.004(3)
C16 0.042(4) 0.036(4) 0.067(5) 0.007(4) 0.002(4) -0.002(3)
C17 0.040(4) 0.046(5) 0.071(6) 0.021(4) -0.001(4) 0.007(4)
C18 0.044(4) 0.050(5) 0.060(5) 0.013(4) -0.015(4) -0.008(4)
C19 0.045(4) 0.036(4) 0.048(4) 0.005(3) -0.011(3) -0.005(3)
C20 0.035(4) 0.032(3) 0.047(4) 0.004(3) -0.003(3) -0.004(3)
C21 0.043(4) 0.033(4) 0.044(4) 0.003(3) -0.009(3) -0.005(3)
C22 0.045(4) 0.024(3) 0.035(3) -0.003(3) 0.000(3) -0.002(3)
C23 0.066(2) 0.051(2) 0.065(2) -0.013(2) 0.013(2) 0.017(2)
C24 0.067(2) 0.053(2) 0.067(2) -0.0129(19) 0.0138(19) 0.0165(19)
C25 0.068(2) 0.056(2) 0.069(2) -0.0131(18) 0.0136(18) 0.0164(18)
C26 0.070(2) 0.0577(19) 0.069(2) -0.0130(17) 0.0128(18) 0.0163(17)
C27 0.072(2) 0.0597(19) 0.070(2) -0.0128(17) 0.0120(17) 0.0158(17)
C28 0.073(2) 0.0615(19) 0.070(2) -0.0126(16) 0.0100(17) 0.0158(16)
C29 0.075(2) 0.0636(18) 0.0719(19) -0.0126(16) 0.0085(17) 0.0152(16)
C30 0.077(2) 0.0656(18) 0.0737(19) -0.0128(16) 0.0061(17) 0.0149(16)
C31 0.079(2) 0.0672(18) 0.0755(19) -0.0133(16) 0.0046(17) 0.0142(17)
C32 0.081(2) 0.0682(18) 0.0776(19) -0.0140(17) 0.0031(17) 0.0144(17)
C33 0.083(2) 0.0685(18) 0.079(2) -0.0137(17) 0.0023(17) 0.0143(17)
C34 0.083(2) 0.0680(19) 0.080(2) -0.0131(17) 0.0027(17) 0.0144(17)
C35 0.081(2) 0.0654(19) 0.077(2) -0.0137(17) 0.0028(18) 0.0143(17)
C36 0.078(2) 0.0607(19) 0.073(2) -0.0138(17) 0.0029(18) 0.0144(17)
C37 0.075(2) 0.0546(19) 0.067(2) -0.0133(17) 0.0027(18) 0.0159(17)
C38 0.072(2) 0.0503(19) 0.064(2) -0.0131(17) 0.0028(19) 0.0172(18)
C39 0.070(2) 0.047(2) 0.061(2) -0.0133(18) 0.0025(19) 0.0181(18)
C40 0.069(2) 0.046(2) 0.060(2) -0.0136(19) 0.002(2) 0.019(2)
C41 0.065(5) 0.038(4) 0.015(3) -0.008(3) -0.004(3) -0.017(3)
C42 0.080(6) 0.029(3) 0.015(3) -0.001(2) 0.005(3) -0.012(3)
C43 0.075(6) 0.039(4) 0.029(4) 0.000(3) 0.001(4) -0.021(4)
C44 0.084(6) 0.041(4) 0.022(3) -0.002(3) 0.004(4) -0.014(4)
C45 0.082(7) 0.059(5) 0.033(4) 0.004(4) -0.009(4) -0.026(5)
C46 0.078(7) 0.067(6) 0.042(5) 0.002(4) -0.009(4) -0.014(5)
C47 0.101(8) 0.050(5) 0.046(5) 0.004(4) -0.018(5) -0.010(5)
C48 0.092(7) 0.043(5) 0.034(4) 0.002(3) -0.010(4) -0.015(5)
C49 0.084(6) 0.039(4) 0.021(3) -0.004(3) 0.000(4) -0.012(4)
C50 0.085(6) 0.030(4) 0.027(3) 0.000(3) 0.006(4) -0.013(4)
C51 0.090(6) 0.028(3) 0.022(3) 0.003(3) 0.006(3) -0.020(4)
C52 0.078(6) 0.022(3) 0.038(4) -0.001(3) 0.013(4) -0.006(3)
C53 0.083(6) 0.025(3) 0.037(4) -0.002(3) 0.009(4) -0.012(4)
C54 0.073(6) 0.026(3) 0.038(4) -0.001(3) 0.013(4) -0.009(3)
C55 0.080(6) 0.029(3) 0.028(3) -0.005(3) 0.012(4) -0.006(4)
C56 0.075(6) 0.036(4) 0.035(4) -0.005(3) 0.015(4) -0.007(4)
C57 0.074(6) 0.047(5) 0.038(4) -0.007(4) 0.012(4) 0.001(4)
C58 0.082(7) 0.038(4) 0.039(4) 0.003(3) 0.016(4) 0.010(4)
C59 0.075(6) 0.030(4) 0.036(4) -0.001(3) 0.012(4) -0.003(4)
C60 0.077(6) 0.026(3) 0.029(3) -0.004(3) 0.016(4) -0.004(3)
C61 0.078(6) 0.024(3) 0.040(4) -0.002(3) 0.015(4) -0.008(4)
C62 0.073(6) 0.024(3) 0.039(4) -0.004(3) 0.016(4) -0.012(3)
C63 0.087(7) 0.038(4) 0.037(4) 0.008(3) -0.004(4) -0.027(4)
C64 0.083(7) 0.033(4) 0.048(5) 0.006(3) -0.023(4) -0.025(4)
C65 0.107(8) 0.034(4) 0.035(4) 0.006(3) -0.021(4) -0.021(5)
C66 0.103(8) 0.035(4) 0.041(4) 0.012(3) -0.033(5) -0.026(5)
C67 0.086(7) 0.038(5) 0.077(7) 0.012(4) -0.018(6) -0.013(5)
C68 0.114(10) 0.044(5) 0.070(7) -0.007(5) -0.013(6) -0.013(6)
C69 0.088(8) 0.046(5) 0.096(9) 0.015(5) -0.012(7) -0.009(5)
C70 0.077(7) 0.043(5) 0.065(6) 0.005(4) -0.005(5) -0.005(4)
C71 0.087(8) 0.051(5) 0.068(6) 0.003(5) 0.004(6) -0.005(5)
C72 0.083(8) 0.074(8) 0.106(10) 0.026(7) -0.023(7) -0.011(6)
C73 0.108(10) 0.069(8) 0.114(11) 0.013(7) -0.041(9) 0.001(7)
C74 0.131(12) 0.075(8) 0.095(10) 0.016(7) 0.046(9) 0.034(8)
C75 0.096(9) 0.058(6) 0.104(9) 0.021(6) 0.051(7) 0.005(6)
C76 0.077(7) 0.052(5) 0.064(6) 0.006(5) 0.021(5) -0.004(5)
C77 0.072(6) 0.053(5) 0.057(5) 0.009(4) 0.018(5) -0.004(5)
C78 0.080(6) 0.044(4) 0.041(4) 0.002(4) 0.010(4) -0.014(4)
C79 0.075(6) 0.034(4) 0.032(4) 0.001(3) 0.009(4) -0.008(4)
C80 0.075(6) 0.023(3) 0.036(4) -0.002(3) 0.008(4) -0.015(3)
C81 0.028(3) 0.024(3) 0.025(3) 0.006(2) -0.001(2) -0.001(2)
C82 0.033(3) 0.021(3) 0.028(3) 0.003(2) 0.003(2) 0.004(2)
C83 0.025(3) 0.033(3) 0.027(3) 0.000(3) 0.000(2) 0.004(2)
C84 0.027(3) 0.026(3) 0.027(3) 0.005(2) -0.001(2) 0.000(2)
C85 0.028(3) 0.042(4) 0.034(3) 0.000(3) -0.004(3) 0.002(3)
C86 0.034(4) 0.038(4) 0.036(4) 0.004(3) -0.008(3) -0.004(3)
C87 0.047(4) 0.033(3) 0.026(3) 0.005(3) -0.005(3) -0.001(3)
C88 0.035(3) 0.033(3) 0.025(3) 0.007(3) -0.004(3) -0.002(3)
C89 0.034(3) 0.023(3) 0.019(3) 0.004(2) -0.006(2) 0.000(2)
C90 0.028(3) 0.027(3) 0.023(3) 0.009(2) 0.001(2) -0.004(2)
C91 0.032(3) 0.034(3) 0.023(3) 0.008(2) 0.001(2) 0.001(3)
C92 0.029(3) 0.052(4) 0.033(3) 0.012(3) -0.003(3) -0.008(3)
C93 0.043(4) 0.049(5) 0.049(5) 0.012(4) -0.002(3) -0.005(4)
C94 0.044(4) 0.063(5) 0.047(5) 0.016(4) 0.006(4) -0.005(4)
C95 0.068(6) 0.050(5) 0.049(5) 0.008(4) 0.005(4) -0.012(4)
C96 0.094(8) 0.045(5) 0.051(5) 0.001(4) -0.014(5) -0.018(5)
C97 0.096(8) 0.046(5) 0.060(6) -0.006(4) 0.016(5) -0.028(5)
C98 0.131(12) 0.069(7) 0.067(7) -0.022(6) 0.013(7) -0.039(8)
C99 0.123(11) 0.059(6) 0.070(7) -0.021(5) 0.034(7) -0.023(7)
C100 0.141(11) 0.041(5) 0.085(8) -0.002(5) 0.059(9) -0.016(6)

loop_
_atom_type_symbol
_atom_type_description
_atom_type_scat_dispersion_real
_atom_type_scat_dispersion_imag
_atom_type_scat_source
C C 0.0033 0.0016
;
International Tables for Crystallography
(Vol. C, Tables 4.2.6.8 and 6.1.1.4)
;
H H 0.0000 0.0000
;
International Tables for Crystallography
(Vol. C, Table 6.1.1.4)
;
N N 0.0061 0.0033
;
International Tables for Crystallography
(Vol. C, Tables 4.2.6.8 and 6.1.1.4)
;
O O 0.0106 0.0060
;
International Tables for Crystallography
(Vol. C, Tables 4.2.6.8 and 6.1.1.4)
;
Pt Pt -1.7033 8.3905
;
International Tables for Crystallography
(Vol. C, Tables 4.2.6.8 and 6.1.1.4)
;

loop_
_geom_angle_atom_site_label_1
_geom_angle_atom_site_label_2
_geom_angle_atom_site_label_3
_geom_angle
_geom_angle_site_symmetry_1
_geom_angle_site_symmetry_3
_geom_angle_publ_flag
O2 Pt1 O1 177.3(2) . . ?
O2 Pt1 N2 93.0(2) . . ?
O1 Pt1 N2 87.8(2) . . ?
O2 Pt1 N1 87.0(2) . . ?
O1 Pt1 N1 92.3(2) . . ?
N2 Pt1 N1 178.5(2) . . ?
O3 Pt2 O4 176.3(2) . . ?
O3 Pt2 N4 86.9(3) . . ?
O4 Pt2 N4 92.6(3) . . ?
O3 Pt2 N3 92.7(3) . . ?
O4 Pt2 N3 88.0(3) . . ?
N4 Pt2 N3 177.1(3) . . ?
O5 Pt3 O5 179.2(3) 4_757 . ?
O5 Pt3 N5 88.6(2) 4_757 . ?
O5 Pt3 N5 91.4(2) . . ?
O5 Pt3 N5 91.4(2) 4_757 4_757 ?
O5 Pt3 N5 88.6(2) . 4_757 ?
N5 Pt3 N5 177.4(3) . 4_757 ?
C2 O1 Pt1 127.2(4) . . ?
C13 O2 Pt1 127.6(5) . . ?
C42 O3 Pt2 126.7(5) . . ?
C53 O4 Pt2 127.3(5) . . ?
C82 O5 Pt3 125.4(4) . . ?
C11 N1 C40 116.0(6) . . ?
C11 N1 Pt1 124.0(5) . . ?
C40 N1 Pt1 120.0(5) . . ?
C22 N2 C23 114.6(6) . . ?
C22 N2 Pt1 123.8(5) . . ?
C23 N2 Pt1 121.2(5) . . ?
C51 N3 C63 116.4(6) . . ?
C51 N3 Pt2 122.6(6) . . ?
C63 N3 Pt2 120.9(5) . . ?
C62 N4 C80 116.1(6) . . ?
C62 N4 Pt2 123.7(6) . . ?
C80 N4 Pt2 119.8(5) . . ?
C91 N5 C92 115.3(6) . . ?
C91 N5 Pt3 123.4(5) . . ?
C92 N5 Pt3 121.2(4) . . ?
C10 C1 C2 119.9(6) . . ?
C10 C1 C11 117.0(6) . . ?
C2 C1 C11 123.1(6) . . ?
O1 C2 C3 117.5(6) . . ?
O1 C2 C1 124.6(6) . . ?
C3 C2 C1 117.9(6) . . ?
C4 C3 C2 121.8(6) . . ?
C4 C3 H3 119.1 . . ?
C2 C3 H3 119.1 . . ?
C3 C4 C5 122.7(6) . . ?
C3 C4 C9 119.7(6) . . ?
C5 C4 C9 117.5(6) . . ?
C6 C5 C4 121.7(7) . . ?
C6 C5 H5 119.1 . . ?
C4 C5 H5 119.1 . . ?
C5 C6 C7 120.6(8) . . ?
C5 C6 H6 119.7 . . ?
C7 C6 H6 119.7 . . ?
C8 C7 C6 120.0(8) . . ?
C8 C7 H7 120.0 . . ?
C6 C7 H7 120.0 . . ?
C7 C8 C9 121.5(8) . . ?
C7 C8 H8 119.2 . . ?
C9 C8 H8 119.2 . . ?
C10 C9 C4 118.2(7) . . ?
C10 C9 C8 123.2(7) . . ?
C4 C9 C8 118.6(7) . . ?
C1 C10 C9 122.5(7) . . ?
C1 C10 H10 118.7 . . ?
C9 C10 H10 118.7 . . ?
N1 C11 C1 128.6(6) . . ?
N1 C11 H11 115.7 . . ?
C1 C11 H11 115.7 . . ?
C21 C12 C13 118.8(7) . . ?
C21 C12 C22 117.0(7) . . ?
C13 C12 C22 124.2(6) . . ?
O2 C13 C14 116.8(7) . . ?
O2 C13 C12 123.5(6) . . ?
C14 C13 C12 119.8(7) . . ?
C13 C14 C15 121.6(7) . . ?
C13 C14 H14 119.2 . . ?
C15 C14 H14 119.2 . . ?
C16 C15 C14 123.2(7) . . ?
C16 C15 C20 117.8(7) . . ?
C14 C15 C20 119.0(7) . . ?
C17 C16 C15 121.9(8) . . ?
C17 C16 H16 119.1 . . ?
C15 C16 H16 119.1 . . ?
C16 C17 C18 120.1(8) . . ?
C16 C17 H17 120.0 . . ?
C18 C17 H17 120.0 . . ?
C19 C18 C17 120.0(8) . . ?
C19 C18 H18 120.0 . . ?
C17 C18 H18 120.0 . . ?
C18 C19 C20 120.4(8) . . ?
C18 C19 H19 119.8 . . ?
C20 C19 H19 119.8 . . ?
C21 C20 C19 122.3(7) . . ?
C21 C20 C15 117.8(7) . . ?
C19 C20 C15 119.8(7) . . ?
C12 C21 C20 122.8(7) . . ?
C12 C21 H21 118.6 . . ?
C20 C21 H21 118.6 . . ?
N2 C22 C12 127.8(6) . . ?
N2 C22 H22 116.1 . . ?
C12 C22 H22 116.1 . . ?
N2 C23 C24 108.5(8) . . ?
N2 C23 H23A 110.0 . . ?
C24 C23 H23A 110.0 . . ?
N2 C23 H23B 110.0 . . ?
C24 C23 H23B 110.0 . . ?
H23A C23 H23B 108.4 . . ?
C23 C24 C25 114.1(8) . . ?
C23 C24 H24A 108.7 . . ?
C25 C24 H24A 108.7 . . ?
C23 C24 H24B 108.7 . . ?
C25 C24 H24B 108.7 . . ?
H24A C24 H24B 107.6 . . ?
C26 C25 C24 115.6(8) . . ?
C26 C25 H25A 108.4 . . ?
C24 C25 H25A 108.4 . . ?
C26 C25 H25B 108.4 . . ?
C24 C25 H25B 108.4 . . ?
H25A C25 H25B 107.4 . . ?
C25 C26 C27 118.7(9) . . ?
C25 C26 H26A 107.6 . . ?
C27 C26 H26A 107.6 . . ?
C25 C26 H26B 107.6 . . ?
C27 C26 H26B 107.6 . . ?
H26A C26 H26B 107.1 . . ?
C28 C27 C26 120.3(10) . . ?
C28 C27 H27A 107.2 . . ?
C26 C27 H27A 107.2 . . ?
C28 C27 H27B 107.2 . . ?
C26 C27 H27B 107.2 . . ?
H27A C27 H27B 106.9 . . ?
C27 C28 C29 119.9(10) . . ?
C27 C28 H28A 107.3 . . ?
C29 C28 H28A 107.3 . . ?
C27 C28 H28B 107.3 . . ?
C29 C28 H28B 107.3 . . ?
H28A C28 H28B 106.9 . . ?
C30 C29 C28 119.9(10) . . ?
C30 C29 H29A 107.4 . . ?
C28 C29 H29A 107.4 . . ?
C30 C29 H29B 107.4 . . ?
C28 C29 H29B 107.4 . . ?
H29A C29 H29B 106.9 . . ?
C29 C30 C31 121.1(10) . . ?
C29 C30 H30A 107.0 . . ?
C31 C30 H30A 107.0 . . ?
C29 C30 H30B 107.0 . . ?
C31 C30 H30B 107.0 . . ?
H30A C30 H30B 106.8 . . ?
C30 C31 C32 116.7(9) . . ?
C30 C31 H31A 108.1 . . ?
C32 C31 H31A 108.1 . . ?
C30 C31 H31B 108.1 . . ?
C32 C31 H31B 108.1 . . ?
H31A C31 H31B 107.3 . . ?
C31 C32 C33 106.8(8) . . ?
C31 C32 H32A 110.4 . . ?
C33 C32 H32A 110.4 . . ?
C31 C32 H32B 110.4 . . ?
C33 C32 H32B 110.4 . . ?
H32A C32 H32B 108.6 . . ?
C34 C33 C32 95.3(7) . . ?
C34 C33 H33A 112.7 . . ?
C32 C33 H33A 112.7 . . ?
C34 C33 H33B 112.7 . . ?
C32 C33 H33B 112.7 . . ?
H33A C33 H33B 110.2 . . ?
C35 C34 C33 102.0(8) . . ?
C35 C34 H34A 111.4 . . ?
C33 C34 H34A 111.4 . . ?
C35 C34 H34B 111.4 . . ?
C33 C34 H34B 111.4 . . ?
H34A C34 H34B 109.2 . . ?
C34 C35 C36 119.5(8) . . ?
C34 C35 H35A 107.5 . . ?
C36 C35 H35A 107.5 . . ?
C34 C35 H35B 107.5 . . ?
C36 C35 H35B 107.5 . . ?
H35A C35 H35B 107.0 . . ?
C37 C36 C35 103.3(8) . . ?
C37 C36 H36A 111.1 . . ?
C35 C36 H36A 111.1 . . ?
C37 C36 H36B 111.1 . . ?
C35 C36 H36B 111.1 . . ?
H36A C36 H36B 109.1 . . ?
C38 C37 C36 111.6(7) . . ?
C38 C37 H37A 109.3 . . ?
C36 C37 H37A 109.3 . . ?
C38 C37 H37B 109.3 . . ?
C36 C37 H37B 109.3 . . ?
H37A C37 H37B 108.0 . . ?
C37 C38 C39 112.8(7) . . ?
C37 C38 H38A 109.0 . . ?
C39 C38 H38A 109.0 . . ?
C37 C38 H38B 109.0 . . ?
C39 C38 H38B 109.0 . . ?
H38A C38 H38B 107.8 . . ?
C40 C39 C38 115.5(8) . . ?
C40 C39 H39A 108.4 . . ?
C38 C39 H39A 108.4 . . ?
C40 C39 H39B 108.4 . . ?
C38 C39 H39B 108.4 . . ?
H39A C39 H39B 107.5 . . ?
N1 C40 C39 112.0(7) . . ?
N1 C40 H40A 109.2 . . ?
C39 C40 H40A 109.2 . . ?
N1 C40 H40B 109.2 . . ?
C39 C40 H40B 109.2 . . ?
H40A C40 H40B 107.9 . . ?
C50 C41 C51 118.6(7) . . ?
C50 C41 C42 117.9(8) . . ?
C51 C41 C42 123.5(7) . . ?
O3 C42 C43 118.0(7) . . ?
O3 C42 C41 123.2(8) . . ?
C43 C42 C41 118.7(7) . . ?
C42 C43 C44 123.0(7) . . ?
C42 C43 H43 118.5 . . ?
C44 C43 H43 118.5 . . ?
C43 C44 C45 123.2(8) . . ?
C43 C44 C49 118.6(9) . . ?
C45 C44 C49 118.2(8) . . ?
C46 C45 C44 121.4(9) . . ?
C46 C45 H45 119.3 . . ?
C44 C45 H45 119.3 . . ?
C45 C46 C47 120.2(10) . . ?
C45 C46 H46 119.9 . . ?
C47 C46 H46 119.9 . . ?
C48 C47 C46 120.1(9) . . ?
C48 C47 H47 119.9 . . ?
C46 C47 H47 119.9 . . ?
C47 C48 C49 121.1(9) . . ?
C47 C48 H48 119.5 . . ?
C49 C48 H48 119.5 . . ?
C50 C49 C48 122.9(8) . . ?
C50 C49 C44 118.1(8) . . ?
C48 C49 C44 119.0(9) . . ?
C49 C50 C41 123.6(7) . . ?
C49 C50 H50 118.2 . . ?
C41 C50 H50 118.2 . . ?
N3 C51 C41 129.4(7) . . ?
N3 C51 H51 115.3 . . ?
C41 C51 H51 115.3 . . ?
C61 C52 C62 117.1(7) . . ?
C61 C52 C53 119.0(8) . . ?
C62 C52 C53 123.9(7) . . ?
O4 C53 C54 118.6(7) . . ?
O4 C53 C52 123.5(8) . . ?
C54 C53 C52 118.0(7) . . ?
C53 C54 C55 123.0(7) . . ?
C53 C54 H54 118.5 . . ?
C55 C54 H54 118.5 . . ?
C56 C55 C54 122.9(7) . . ?
C56 C55 C60 118.4(7) . . ?
C54 C55 C60 118.7(8) . . ?
C57 C56 C55 121.0(8) . . ?
C57 C56 H56 119.5 . . ?
C55 C56 H56 119.5 . . ?
C56 C57 C58 120.4(9) . . ?
C56 C57 H57 119.8 . . ?
C58 C57 H57 119.8 . . ?
C59 C58 C57 120.5(8) . . ?
C59 C58 H58 119.7 . . ?
C57 C58 H58 119.7 . . ?
C58 C59 C60 120.9(8) . . ?
C58 C59 H59 119.5 . . ?
C60 C59 H59 119.5 . . ?
C61 C60 C59 123.3(7) . . ?
C61 C60 C55 118.0(7) . . ?
C59 C60 C55 118.7(8) . . ?
C60 C61 C52 123.3(7) . . ?
C60 C61 H61 118.3 . . ?
C52 C61 H61 118.3 . . ?
N4 C62 C52 128.2(7) . . ?
N4 C62 H62 115.9 . . ?
C52 C62 H62 115.9 . . ?
N3 C63 C64 112.3(8) . . ?
N3 C63 H63A 109.1 . . ?
C64 C63 H63A 109.1 . . ?
N3 C63 H63B 109.1 . . ?
C64 C63 H63B 109.1 . . ?
H63A C63 H63B 107.9 . . ?
C63 C64 C65 115.0(7) . . ?
C63 C64 H64A 108.5 . . ?
C65 C64 H64A 108.5 . . ?
C63 C64 H64B 108.5 . . ?
C65 C64 H64B 108.5 . . ?
H64A C64 H64B 107.5 . . ?
C66 C65 C64 114.6(9) . . ?
C66 C65 H65A 108.6 . . ?
C64 C65 H65A 108.6 . . ?
C66 C65 H65B 108.6 . . ?
C64 C65 H65B 108.6 . . ?
H65A C65 H65B 107.6 . . ?
C67 C66 C65 113.8(9) . . ?
C67 C66 H66A 108.8 . . ?
C65 C66 H66A 108.8 . . ?
C67 C66 H66B 108.8 . . ?
C65 C66 H66B 108.8 . . ?
H66A C66 H66B 107.7 . . ?
C66 C67 C68 109.2(8) . . ?
C66 C67 H67A 109.8 . . ?
C68 C67 H67A 109.8 . . ?
C66 C67 H67B 109.8 . . ?
C68 C67 H67B 109.8 . . ?
H67A C67 H67B 108.3 . . ?
C69 C68 C67 113.1(9) . . ?
C69 C68 H68A 109.0 . . ?
C67 C68 H68A 109.0 . . ?
C69 C68 H68B 109.0 . . ?
C67 C68 H68B 109.0 . . ?
H68A C68 H68B 107.8 . . ?
C68 C69 C70 117.9(10) . . ?
C68 C69 H69A 107.8 . . ?
C70 C69 H69A 107.8 . . ?
C68 C69 H69B 107.8 . . ?
C70 C69 H69B 107.8 . . ?
H69A C69 H69B 107.2 . . ?
C69 C70 C71 114.4(9) . . ?
C69 C70 H70A 108.7 . . ?
C71 C70 H70A 108.7 . . ?
C69 C70 H70B 108.7 . . ?
C71 C70 H70B 108.7 . . ?
H70A C70 H70B 107.6 . . ?
C72 C71 C70 114.4(9) . . ?
C72 C71 H71A 108.7 . . ?
C70 C71 H71A 108.7 . . ?
C72 C71 H71B 108.7 . . ?
C70 C71 H71B 108.7 . . ?
H71A C71 H71B 107.6 . . ?
C71 C72 C73 115.1(10) . . ?
C71 C72 H72A 108.5 . . ?
C73 C72 H72A 108.5 . . ?
C71 C72 H72B 108.5 . . ?
C73 C72 H72B 108.5 . . ?
H72A C72 H72B 107.5 . . ?
C74 C73 C72 113.8(12) . . ?
C74 C73 H73A 108.8 . . ?
C72 C73 H73A 108.8 . . ?
C74 C73 H73B 108.8 . . ?
C72 C73 H73B 108.8 . . ?
H73A C73 H73B 107.7 . . ?
C73 C74 C75 108.8(13) . . ?
C73 C74 H74A 109.9 . . ?
C75 C74 H74A 109.9 . . ?
C73 C74 H74B 109.9 . . ?
C75 C74 H74B 109.9 . . ?
H74A C74 H74B 108.3 . . ?
C76 C75 C74 111.7(9) . . ?
C76 C75 H75A 109.3 . . ?
C74 C75 H75A 109.3 . . ?
C76 C75 H75B 109.3 . . ?
C74 C75 H75B 109.3 . . ?
H75A C75 H75B 107.9 . . ?
C75 C76 C77 114.8(8) . . ?
C75 C76 H76A 108.6 . . ?
C77 C76 H76A 108.6 . . ?
C75 C76 H76B 108.6 . . ?
C77 C76 H76B 108.6 . . ?
H76A C76 H76B 107.5 . . ?
C76 C77 C78 114.4(8) . . ?
C76 C77 H77A 108.7 . . ?
C78 C77 H77A 108.7 . . ?
C76 C77 H77B 108.7 . . ?
C78 C77 H77B 108.7 . . ?
H77A C77 H77B 107.6 . . ?
C79 C78 C77 113.5(8) . . ?
C79 C78 H78A 108.9 . . ?
C77 C78 H78A 108.9 . . ?
C79 C78 H78B 108.9 . . ?
C77 C78 H78B 108.9 . . ?
H78A C78 H78B 107.7 . . ?
C80 C79 C78 113.0(7) . . ?
C80 C79 H79A 109.0 . . ?
C78 C79 H79A 109.0 . . ?
C80 C79 H79B 109.0 . . ?
C78 C79 H79B 109.0 . . ?
H79A C79 H79B 107.8 . . ?
N4 C80 C79 110.8(6) . . ?
N4 C80 H80A 109.5 . . ?
C79 C80 H80A 109.5 . . ?
N4 C80 H80B 109.5 . . ?
C79 C80 H80B 109.5 . . ?
H80A C80 H80B 108.1 . . ?
C90 C81 C82 119.4(6) . . ?
C90 C81 C91 117.3(6) . . ?
C82 C81 C91 123.2(6) . . ?
O5 C82 C83 117.9(6) . . ?
O5 C82 C81 123.5(6) . . ?
C83 C82 C81 118.6(6) . . ?
C82 C83 C84 122.9(6) . . ?
C82 C83 H83 118.5 . . ?
C84 C83 H83 118.5 . . ?
C83 C84 C89 119.0(6) . . ?
C83 C84 C85 122.7(6) . . ?
C89 C84 C85 118.3(6) . . ?
C86 C85 C84 120.9(7) . . ?
C86 C85 H85 119.5 . . ?
C84 C85 H85 119.5 . . ?
C85 C86 C87 120.8(7) . . ?
C85 C86 H86 119.6 . . ?
C87 C86 H86 119.6 . . ?
C88 C87 C86 120.0(6) . . ?
C88 C87 H87 120.0 . . ?
C86 C87 H87 120.0 . . ?
C87 C88 C89 121.2(7) . . ?
C87 C88 H88 119.4 . . ?
C89 C88 H88 119.4 . . ?
C90 C89 C88 123.0(6) . . ?
C90 C89 C84 118.2(5) . . ?
C88 C89 C84 118.8(6) . . ?
C81 C90 C89 121.9(6) . . ?
C81 C90 H90 119.1 . . ?
C89 C90 H90 119.1 . . ?
N5 C91 C81 127.6(6) . . ?
N5 C91 H91 116.2 . . ?
C81 C91 H91 116.2 . . ?
N5 C92 C93 113.9(6) . . ?
N5 C92 H92A 108.8 . . ?
C93 C92 H92A 108.8 . . ?
N5 C92 H92B 108.8 . . ?
C93 C92 H92B 108.8 . . ?
H92A C92 H92B 107.7 . . ?
C94 C93 C92 115.1(7) . . ?
C94 C93 H93A 108.5 . . ?
C92 C93 H93A 108.5 . . ?
C94 C93 H93B 108.5 . . ?
C92 C93 H93B 108.5 . . ?
H93A C93 H93B 107.5 . . ?
C93 C94 C95 113.1(7) . . ?
C93 C94 H94A 109.0 . . ?
C95 C94 H94A 109.0 . . ?
C93 C94 H94B 109.0 . . ?
C95 C94 H94B 109.0 . . ?
H94A C94 H94B 107.8 . . ?
C96 C95 C94 115.9(8) . . ?
C96 C95 H95A 108.3 . . ?
C94 C95 H95A 108.3 . . ?
C96 C95 H95B 108.3 . . ?
C94 C95 H95B 108.3 . . ?
H95A C95 H95B 107.4 . . ?
C95 C96 C97 115.5(9) . . ?
C95 C96 H96A 108.4 . . ?
C97 C96 H96A 108.4 . . ?
C95 C96 H96B 108.4 . . ?
C97 C96 H96B 108.4 . . ?
H96A C96 H96B 107.5 . . ?
C98 C97 C96 115.0(9) . . ?
C98 C97 H97A 108.5 . . ?
C96 C97 H97A 108.5 . . ?
C98 C97 H97B 108.5 . . ?
C96 C97 H97B 108.5 . . ?
H97A C97 H97B 107.5 . . ?
C97 C98 C99 117.5(10) . . ?
C97 C98 H98A 107.9 . . ?
C99 C98 H98A 107.9 . . ?
C97 C98 H98B 107.9 . . ?
C99 C98 H98B 107.9 . . ?
H98A C98 H98B 107.2 . . ?
C98 C99 C100 116.8(10) . . ?
C98 C99 H99A 108.1 . . ?
C100 C99 H99A 108.1 . . ?
C98 C99 H99B 108.1 . . ?
C100 C99 H99B 108.1 . . ?
H99A C99 H99B 107.3 . . ?
C100 C100 C99 113.5(9) 4_757 . ?
C100 C100 H10A 108.9 4_757 . ?
C99 C100 H10A 108.9 . . ?
C100 C100 H10B 108.9 4_757 . ?
C99 C100 H10B 108.9 . . ?
H10A C100 H10B 107.7 . . ?

loop_
_geom_bond_atom_site_label_1
_geom_bond_atom_site_label_2
_geom_bond_distance
_geom_bond_site_symmetry_2
_geom_bond_publ_flag
Pt1 O2 1.964(5) . ?
Pt1 O1 2.012(5) . ?
Pt1 N2 2.018(5) . ?
Pt1 N1 2.021(6) . ?
Pt2 O3 1.986(6) . ?
Pt2 O4 1.984(6) . ?
Pt2 N4 2.017(6) . ?
Pt2 N3 2.018(6) . ?
Pt3 O5 1.992(4) 4_757 ?
Pt3 O5 1.992(4) . ?
Pt3 N5 2.016(5) . ?
Pt3 N5 2.016(5) 4_757 ?
O1 C2 1.309(8) . ?
O2 C13 1.342(9) . ?
O3 C42 1.322(9) . ?
O4 C53 1.319(9) . ?
O5 C82 1.324(8) . ?
N1 C11 1.295(9) . ?
N1 C40 1.490(10) . ?
N2 C22 1.294(9) . ?
N2 C23 1.463(10) . ?
N3 C51 1.301(11) . ?
N3 C63 1.484(11) . ?
N4 C62 1.292(10) . ?
N4 C80 1.482(11) . ?
N5 C91 1.290(8) . ?
N5 C92 1.487(8) . ?
C1 C10 1.380(10) . ?
C1 C2 1.440(9) . ?
C1 C11 1.445(9) . ?
C2 C3 1.398(9) . ?
C3 C4 1.401(9) . ?
C3 H3 0.9500 . ?
C4 C5 1.426(9) . ?
C4 C9 1.427(9) . ?
C5 C6 1.362(10) . ?
C5 H5 0.9500 . ?
C6 C7 1.407(12) . ?
C6 H6 0.9500 . ?
C7 C8 1.349(14) . ?
C7 H7 0.9500 . ?
C8 C9 1.436(12) . ?
C8 H8 0.9500 . ?
C9 C10 1.394(11) . ?
C10 H10 0.9500 . ?
C11 H11 0.9500 . ?
C12 C21 1.386(10) . ?
C12 C13 1.422(10) . ?
C12 C22 1.446(10) . ?
C13 C14 1.377(10) . ?
C14 C15 1.420(11) . ?
C14 H14 0.9500 . ?
C15 C16 1.410(11) . ?
C15 C20 1.426(11) . ?
C16 C17 1.361(12) . ?
C16 H16 0.9500 . ?
C17 C18 1.429(13) . ?
C17 H17 0.9500 . ?
C18 C19 1.359(11) . ?
C18 H18 0.9500 . ?
C19 C20 1.425(10) . ?
C19 H19 0.9500 . ?
C20 C21 1.410(10) . ?
C21 H21 0.9500 . ?
C22 H22 0.9500 . ?
C23 C24 1.514(14) . ?
C23 H23A 0.9900 . ?
C23 H23B 0.9900 . ?
C24 C25 1.566(13) . ?
C24 H24A 0.9900 . ?
C24 H24B 0.9900 . ?
C25 C26 1.459(14) . ?
C25 H25A 0.9900 . ?
C25 H25B 0.9900 . ?
C26 C27 1.478(14) . ?
C26 H26A 0.9900 . ?
C26 H26B 0.9900 . ?
C27 C28 1.462(15) . ?
C27 H27A 0.9900 . ?
C27 H27B 0.9900 . ?
C28 C29 1.479(14) . ?
C28 H28A 0.9900 . ?
C28 H28B 0.9900 . ?
C29 C30 1.442(15) . ?
C29 H29A 0.9900 . ?
C29 H29B 0.9900 . ?
C30 C31 1.495(14) . ?
C30 H30A 0.9900 . ?
C30 H30B 0.9900 . ?
C31 C32 1.533(5) . ?
C31 H31A 0.9900 . ?
C31 H31B 0.9900 . ?
C32 C33 1.543(5) . ?
C32 H32A 0.9900 . ?
C32 H32B 0.9900 . ?
C33 C34 1.543(5) . ?
C33 H33A 0.9900 . ?
C33 H33B 0.9900 . ?
C34 C35 1.523(5) . ?
C34 H34A 0.9900 . ?
C34 H34B 0.9900 . ?
C35 C36 1.540(5) . ?
C35 H35A 0.9900 . ?
C35 H35B 0.9900 . ?
C36 C37 1.536(5) . ?
C36 H36A 0.9900 . ?
C36 H36B 0.9900 . ?
C37 C38 1.534(5) . ?
C37 H37A 0.9900 . ?
C37 H37B 0.9900 . ?
C38 C39 1.536(5) . ?
C38 H38A 0.9900 . ?
C38 H38B 0.9900 . ?
C39 C40 1.534(5) . ?
C39 H39A 0.9900 . ?
C39 H39B 0.9900 . ?
C40 H40A 0.9900 . ?
C40 H40B 0.9900 . ?
C41 C50 1.399(11) . ?
C41 C51 1.415(12) . ?
C41 C42 1.446(10) . ?
C42 C43 1.385(12) . ?
C43 C44 1.407(12) . ?
C43 H43 0.9500 . ?
C44 C45 1.415(14) . ?
C44 C49 1.435(11) . ?
C45 C46 1.364(14) . ?
C45 H45 0.9500 . ?
C46 C47 1.419(14) . ?
C46 H46 0.9500 . ?
C47 C48 1.362(15) . ?
C47 H47 0.9500 . ?
C48 C49 1.417(12) . ?
C48 H48 0.9500 . ?
C49 C50 1.396(13) . ?
C50 H50 0.9500 . ?
C51 H51 0.9500 . ?
C52 C61 1.389(11) . ?
C52 C62 1.435(13) . ?
C52 C53 1.442(11) . ?
C53 C54 1.383(13) . ?
C54 C55 1.411(11) . ?
C54 H54 0.9500 . ?
C55 C56 1.411(13) . ?
C55 C60 1.434(11) . ?
C56 C57 1.365(12) . ?
C56 H56 0.9500 . ?
C57 C58 1.412(13) . ?
C57 H57 0.9500 . ?
C58 C59 1.349(13) . ?
C58 H58 0.9500 . ?
C59 C60 1.423(11) . ?
C59 H59 0.9500 . ?
C60 C61 1.391(12) . ?
C61 H61 0.9500 . ?
C62 H62 0.9500 . ?
C63 C64 1.532(11) . ?
C63 H63A 0.9900 . ?
C63 H63B 0.9900 . ?
C64 C65 1.523(14) . ?
C64 H64A 0.9900 . ?
C64 H64B 0.9900 . ?
C65 C66 1.529(11) . ?
C65 H65A 0.9900 . ?
C65 H65B 0.9900 . ?
C66 C67 1.499(15) . ?
C66 H66A 0.9900 . ?
C66 H66B 0.9900 . ?
C67 C68 1.539(15) . ?
C67 H67A 0.9900 . ?
C67 H67B 0.9900 . ?
C68 C69 1.437(16) . ?
C68 H68A 0.9900 . ?
C68 H68B 0.9900 . ?
C69 C70 1.512(15) . ?
C69 H69A 0.9900 . ?
C69 H69B 0.9900 . ?
C70 C71 1.537(13) . ?
C70 H70A 0.9900 . ?
C70 H70B 0.9900 . ?
C71 C72 1.461(16) . ?
C71 H71A 0.9900 . ?
C71 H71B 0.9900 . ?
C72 C73 1.590(17) . ?
C72 H72A 0.9900 . ?
C72 H72B 0.9900 . ?
C73 C74 1.422(18) . ?
C73 H73A 0.9900 . ?
C73 H73B 0.9900 . ?
C74 C75 1.578(17) . ?
C74 H74A 0.9900 . ?
C74 H74B 0.9900 . ?
C75 C76 1.500(14) . ?
C75 H75A 0.9900 . ?
C75 H75B 0.9900 . ?
C76 C77 1.524(13) . ?
C76 H76A 0.9900 . ?
C76 H76B 0.9900 . ?
C77 C78 1.520(13) . ?
C77 H77A 0.9900 . ?
C77 H77B 0.9900 . ?
C78 C79 1.518(13) . ?
C78 H78A 0.9900 . ?
C78 H78B 0.9900 . ?
C79 C80 1.505(11) . ?
C79 H79A 0.9900 . ?
C79 H79B 0.9900 . ?
C80 H80A 0.9900 . ?
C80 H80B 0.9900 . ?
C81 C90 1.385(9) . ?
C81 C82 1.439(9) . ?
C81 C91 1.445(9) . ?
C82 C83 1.374(9) . ?
C83 C84 1.400(9) . ?
C83 H83 0.9500 . ?
C84 C89 1.426(9) . ?
C84 C85 1.428(9) . ?
C85 C86 1.362(10) . ?
C85 H85 0.9500 . ?
C86 C87 1.412(10) . ?
C86 H86 0.9500 . ?
C87 C88 1.359(10) . ?
C87 H87 0.9500 . ?
C88 C89 1.427(8) . ?
C88 H88 0.9500 . ?
C89 C90 1.418(9) . ?
C90 H90 0.9500 . ?
C91 H91 0.9500 . ?
C92 C93 1.496(11) . ?
C92 H92A 0.9900 . ?
C92 H92B 0.9900 . ?
C93 C94 1.459(12) . ?
C93 H93A 0.9900 . ?
C93 H93B 0.9900 . ?
C94 C95 1.586(12) . ?
C94 H94A 0.9900 . ?
C94 H94B 0.9900 . ?
C95 C96 1.482(14) . ?
C95 H95A 0.9900 . ?
C95 H95B 0.9900 . ?
C96 C97 1.534(12) . ?
C96 H96A 0.9900 . ?
C96 H96B 0.9900 . ?
C97 C98 1.513(15) . ?
C97 H97A 0.9900 . ?
C97 H97B 0.9900 . ?
C98 C99 1.523(18) . ?
C98 H98A 0.9900 . ?
C98 H98B 0.9900 . ?
C99 C100 1.523(17) . ?
C99 H99A 0.9900 . ?
C99 H99B 0.9900 . ?
C100 C100 1.53(3) 4_757 ?
C100 H10A 0.9900 . ?
C100 H10B 0.9900 . ?

loop_
_geom_torsion_atom_site_label_1
_geom_torsion_atom_site_label_2
_geom_torsion_atom_site_label_3
_geom_torsion_atom_site_label_4
_geom_torsion
_geom_torsion_site_symmetry_1
_geom_torsion_site_symmetry_2
_geom_torsion_site_symmetry_3
_geom_torsion_site_symmetry_4
_geom_torsion_publ_flag
Pt1 O1 C2 C3 174.2(5) . . . . ?
Pt1 O1 C2 C1 -5.3(10) . . . . ?
C10 C1 C2 O1 -179.8(7) . . . . ?
C11 C1 C2 O1 2.7(11) . . . . ?
C10 C1 C2 C3 0.7(10) . . . . ?
C11 C1 C2 C3 -176.8(7) . . . . ?
O1 C2 C3 C4 179.3(6) . . . . ?
C1 C2 C3 C4 -1.1(10) . . . . ?
C2 C3 C4 C5 -179.3(6) . . . . ?
C2 C3 C4 C9 1.0(10) . . . . ?
C3 C4 C5 C6 -178.4(7) . . . . ?
C9 C4 C5 C6 1.3(11) . . . . ?
C4 C5 C6 C7 -1.5(13) . . . . ?
C5 C6 C7 C8 0.6(18) . . . . ?
C6 C7 C8 C9 1(2) . . . . ?
C3 C4 C9 C10 -0.3(11) . . . . ?
C5 C4 C9 C10 180.0(7) . . . . ?
C3 C4 C9 C8 179.6(9) . . . . ?
C5 C4 C9 C8 -0.1(12) . . . . ?
C7 C8 C9 C10 179.1(12) . . . . ?
C7 C8 C9 C4 -0.8(18) . . . . ?
C2 C1 C10 C9 0.0(13) . . . . ?
C11 C1 C10 C9 177.6(8) . . . . ?
C4 C9 C10 C1 -0.2(13) . . . . ?
C8 C9 C10 C1 180.0(10) . . . . ?
C40 N1 C11 C1 -179.1(7) . . . . ?
Pt1 N1 C11 C1 -2.1(11) . . . . ?
C10 C1 C11 N1 -176.2(8) . . . . ?
C2 C1 C11 N1 1.4(13) . . . . ?
Pt1 O2 C13 C14 -177.1(5) . . . . ?
Pt1 O2 C13 C12 2.4(11) . . . . ?
C21 C12 C13 O2 177.6(7) . . . . ?
C22 C12 C13 O2 -4.4(12) . . . . ?
C21 C12 C13 C14 -2.9(11) . . . . ?
C22 C12 C13 C14 175.0(7) . . . . ?
O2 C13 C14 C15 -176.8(7) . . . . ?
C12 C13 C14 C15 3.7(12) . . . . ?
C13 C14 C15 C16 177.0(8) . . . . ?
C13 C14 C15 C20 -2.2(12) . . . . ?
C14 C15 C16 C17 -177.5(8) . . . . ?
C20 C15 C16 C17 1.7(12) . . . . ?
C15 C16 C17 C18 -0.9(13) . . . . ?
C16 C17 C18 C19 -0.3(13) . . . . ?
C17 C18 C19 C20 0.7(13) . . . . ?
C18 C19 C20 C21 178.1(8) . . . . ?
C18 C19 C20 C15 0.1(12) . . . . ?
C16 C15 C20 C21 -179.4(7) . . . . ?
C14 C15 C20 C21 -0.1(11) . . . . ?
C16 C15 C20 C19 -1.3(11) . . . . ?
C14 C15 C20 C19 177.9(7) . . . . ?
C13 C12 C21 C20 0.7(12) . . . . ?
C22 C12 C21 C20 -177.4(7) . . . . ?
C19 C20 C21 C12 -177.2(8) . . . . ?
C15 C20 C21 C12 0.8(12) . . . . ?
C23 N2 C22 C12 -171.2(8) . . . . ?
Pt1 N2 C22 C12 2.0(11) . . . . ?
C21 C12 C22 N2 -180.0(7) . . . . ?
C13 C12 C22 N2 2.1(12) . . . . ?
C22 N2 C23 C24 90.8(9) . . . . ?
Pt1 N2 C23 C24 -82.7(8) . . . . ?
N2 C23 C24 C25 169.5(8) . . . . ?
C23 C24 C25 C26 -130.5(10) . . . . ?
C24 C25 C26 C27 65.5(13) . . . . ?
C25 C26 C27 C28 -177.5(9) . . . . ?
C26 C27 C28 C29 179.3(10) . . . . ?
C27 C28 C29 C30 -179.4(10) . . . . ?
C28 C29 C30 C31 167.6(10) . . . . ?
C29 C30 C31 C32 -46.1(16) . . . . ?
C30 C31 C32 C33 -58.6(14) . . . . ?
C31 C32 C33 C34 -166.7(9) . . . . ?
C32 C33 C34 C35 -125.4(10) . . . . ?
C33 C34 C35 C36 -148.7(10) . . . . ?
C34 C35 C36 C37 -133.5(11) . . . . ?
C35 C36 C37 C38 -63.9(11) . . . . ?
C36 C37 C38 C39 -172.9(8) . . . . ?
C37 C38 C39 C40 -66.7(10) . . . . ?
C11 N1 C40 C39 104.6(8) . . . . ?
Pt1 N1 C40 C39 -72.5(9) . . . . ?
C38 C39 C40 N1 -54.8(10) . . . . ?
Pt2 O3 C42 C43 -168.5(5) . . . . ?
Pt2 O3 C42 C41 14.3(10) . . . . ?
C50 C41 C42 O3 176.0(6) . . . . ?
C51 C41 C42 O3 -1.9(11) . . . . ?
C50 C41 C42 C43 -1.3(10) . . . . ?
C51 C41 C42 C43 -179.2(7) . . . . ?
O3 C42 C43 C44 -178.3(7) . . . . ?
C41 C42 C43 C44 -0.9(11) . . . . ?
C42 C43 C44 C45 -178.1(8) . . . . ?
C42 C43 C44 C49 1.8(12) . . . . ?
C43 C44 C45 C46 -178.7(8) . . . . ?
C49 C44 C45 C46 1.4(13) . . . . ?
C44 C45 C46 C47 -0.3(15) . . . . ?
C45 C46 C47 C48 -0.1(15) . . . . ?
C46 C47 C48 C49 -0.7(15) . . . . ?
C47 C48 C49 C50 -179.8(8) . . . . ?
C47 C48 C49 C44 1.9(13) . . . . ?
C43 C44 C49 C50 -0.5(11) . . . . ?
C45 C44 C49 C50 179.4(7) . . . . ?
C43 C44 C49 C48 178.0(7) . . . . ?
C45 C44 C49 C48 -2.1(11) . . . . ?
C48 C49 C50 C41 179.8(7) . . . . ?
C44 C49 C50 C41 -1.8(11) . . . . ?
C51 C41 C50 C49 -179.3(7) . . . . ?
C42 C41 C50 C49 2.7(11) . . . . ?
C63 N3 C51 C41 -174.5(7) . . . . ?
Pt2 N3 C51 C41 2.4(11) . . . . ?
C50 C41 C51 N3 175.0(8) . . . . ?
C42 C41 C51 N3 -7.1(12) . . . . ?
Pt2 O4 C53 C54 -170.3(6) . . . . ?
Pt2 O4 C53 C52 10.0(11) . . . . ?
C61 C52 C53 O4 179.1(8) . . . . ?
C62 C52 C53 O4 -2.4(13) . . . . ?
C61 C52 C53 C54 -0.6(11) . . . . ?
C62 C52 C53 C54 177.8(7) . . . . ?
O4 C53 C54 C55 179.5(7) . . . . ?
C52 C53 C54 C55 -0.7(12) . . . . ?
C53 C54 C55 C56 -177.8(8) . . . . ?
C53 C54 C55 C60 1.4(12) . . . . ?
C54 C55 C56 C57 179.5(8) . . . . ?
C60 C55 C56 C57 0.2(11) . . . . ?
C55 C56 C57 C58 -1.0(12) . . . . ?
C56 C57 C58 C59 1.6(12) . . . . ?
C57 C58 C59 C60 -1.4(12) . . . . ?
C58 C59 C60 C61 -177.8(8) . . . . ?
C58 C59 C60 C55 0.6(11) . . . . ?
C56 C55 C60 C61 178.5(7) . . . . ?
C54 C55 C60 C61 -0.8(11) . . . . ?
C56 C55 C60 C59 0.0(11) . . . . ?
C54 C55 C60 C59 -179.3(7) . . . . ?
C59 C60 C61 C52 177.9(7) . . . . ?
C55 C60 C61 C52 -0.5(11) . . . . ?
C62 C52 C61 C60 -177.3(7) . . . . ?
C53 C52 C61 C60 1.3(12) . . . . ?
C80 N4 C62 C52 -173.6(7) . . . . ?
Pt2 N4 C62 C52 -0.7(11) . . . . ?
C61 C52 C62 N4 176.0(8) . . . . ?
C53 C52 C62 N4 -2.5(13) . . . . ?
C51 N3 C63 C64 99.5(8) . . . . ?
Pt2 N3 C63 C64 -77.5(8) . . . . ?
N3 C63 C64 C65 -54.7(9) . . . . ?
C63 C64 C65 C66 -67.6(9) . . . . ?
C64 C65 C66 C67 178.4(7) . . . . ?
C65 C66 C67 C68 -74.0(10) . . . . ?
C66 C67 C68 C69 -179.7(10) . . . . ?
C67 C68 C69 C70 -174.3(10) . . . . ?
C68 C69 C70 C71 57.4(15) . . . . ?
C69 C70 C71 C72 168.6(11) . . . . ?
C70 C71 C72 C73 168.4(11) . . . . ?
C71 C72 C73 C74 63.5(19) . . . . ?
C72 C73 C74 C75 -173.5(11) . . . . ?
C73 C74 C75 C76 65.8(16) . . . . ?
C74 C75 C76 C77 163.7(11) . . . . ?
C75 C76 C77 C78 179.4(10) . . . . ?
C76 C77 C78 C79 63.3(11) . . . . ?
C77 C78 C79 C80 -175.8(7) . . . . ?
C62 N4 C80 C79 99.5(8) . . . . ?
Pt2 N4 C80 C79 -73.6(7) . . . . ?
C78 C79 C80 N4 175.8(6) . . . . ?
Pt3 O5 C82 C83 -162.2(5) . . . . ?
Pt3 O5 C82 C81 18.7(8) . . . . ?
C90 C81 C82 O5 178.3(6) . . . . ?
C91 C81 C82 O5 2.3(9) . . . . ?
C90 C81 C82 C83 -0.8(9) . . . . ?
C91 C81 C82 C83 -176.8(6) . . . . ?
O5 C82 C83 C84 -179.7(6) . . . . ?
C81 C82 C83 C84 -0.6(9) . . . . ?
C82 C83 C84 C89 1.4(10) . . . . ?
C82 C83 C84 C85 -177.2(6) . . . . ?
C83 C84 C85 C86 179.0(7) . . . . ?
C89 C84 C85 C86 0.4(10) . . . . ?
C84 C85 C86 C87 0.7(11) . . . . ?
C85 C86 C87 C88 -0.2(11) . . . . ?
C86 C87 C88 C89 -1.5(10) . . . . ?
C87 C88 C89 C90 -177.2(6) . . . . ?
C87 C88 C89 C84 2.6(9) . . . . ?
C83 C84 C89 C90 -0.8(9) . . . . ?
C85 C84 C89 C90 177.8(6) . . . . ?
C83 C84 C89 C88 179.3(6) . . . . ?
C85 C84 C89 C88 -2.1(9) . . . . ?
C82 C81 C90 C89 1.4(9) . . . . ?
C91 C81 C90 C89 177.6(6) . . . . ?
C88 C89 C90 C81 179.3(6) . . . . ?
C84 C89 C90 C81 -0.5(9) . . . . ?
C92 N5 C91 C81 176.4(6) . . . . ?
Pt3 N5 C91 C81 -6.8(10) . . . . ?
C90 C81 C91 N5 175.3(6) . . . . ?
C82 C81 C91 N5 -8.6(10) . . . . ?
C91 N5 C92 C93 -93.3(8) . . . . ?
Pt3 N5 C92 C93 89.8(7) . . . . ?
N5 C92 C93 C94 -66.5(9) . . . . ?
C92 C93 C94 C95 -168.4(7) . . . . ?
C93 C94 C95 C96 -178.4(8) . . . . ?
C94 C95 C96 C97 -179.0(9) . . . . ?
C95 C96 C97 C98 179.0(10) . . . . ?
C96 C97 C98 C99 64.0(15) . . . . ?
C97 C98 C99 C100 77.7(13) . . . . ?
C98 C99 C100 C100 -162.0(10) . . . 4_757 ?

loop_
_platon_squeeze_void_nr
_platon_squeeze_void_average_x
_platon_squeeze_void_average_y
_platon_squeeze_void_average_z
_platon_squeeze_void_volume
_platon_squeeze_void_count_electrons
_platon_squeeze_void_content
1 0.250 0.941 0.750 202 51 ' '
2 0.179 0.917 0.613 11 0 ' '
3 0.320 0.917 0.887 10 0 ' '
4 0.750 0.059 0.250 202 51 ' '
5 0.679 0.083 0.113 10 0 ' '
6 0.821 0.083 0.387 10 0 ' '
